data_7032202
loop_
_publ_author_name
'Kolay, Siddhartha'
'Kumar, Mukesh'
'Wadawale, Amey'
'Das, Dasarathi'
'Jain, Vimal K.'

_publ_section_title
;
 Cyclopalladation of telluro ether ligands: synthesis, reactivity and
 structural characterization.
;
_journal_issue 42
_journal_name_full 'Dalton transactions (Cambridge, England : 2003)'
_journal_page_first 16056
_journal_page_last 16065
_journal_paper_doi 10.1039/c4dt02200a
_journal_volume 43
_journal_year 2014
_chemical_formula_sum 'C47 H56 O4 Pd2 Te2'
_chemical_formula_weight 1152.92
_chemical_name_systematic
;
 ?
;
_space_group_IT_number 14
_symmetry_cell_setting monoclinic
_symmetry_Int_Tables_number 14
_symmetry_space_group_name_Hall '-P 2yn'
_symmetry_space_group_name_H-M 'P 1 21/n 1'
_atom_sites_solution_hydrogens geom
_atom_sites_solution_primary direct
_atom_sites_solution_secondary difmap
_audit_creation_method SHELXL-97
_cell_angle_alpha 90
_cell_angle_beta 92.641(2)
_cell_angle_gamma 90
_cell_formula_units_Z 4
_cell_length_a 11.1936(3)
_cell_length_b 33.0163(13)
_cell_length_c 11.9487(3)
_cell_measurement_reflns_used 5572
_cell_measurement_temperature 130.00(10)
_cell_measurement_theta_max 69.6240
_cell_measurement_theta_min 3.7140
_cell_volume 4411.2(2)
_computing_cell_refinement
;
CrysAlisPro, Agilent Technologies,
Version 1.171.36.32 (release 02-08-2013 CrysAlis171 .NET)
(compiled Aug  2 2013,16:46:58)
;
_computing_data_collection
;
CrysAlisPro, Agilent Technologies,
Version 1.171.36.32 (release 02-08-2013 CrysAlis171 .NET)
(compiled Aug  2 2013,16:46:58)
;
_computing_data_reduction
;
CrysAlisPro, Agilent Technologies,
Version 1.171.36.32 (release 02-08-2013 CrysAlis171 .NET)
(compiled Aug  2 2013,16:46:58)
;
_computing_molecular_graphics 'ORTEP-3 for Windows'
_computing_publication_material 'WinGX 1.7.01'
_computing_structure_refinement 'SHELXL-97 (Sheldrick, 1997)'
_computing_structure_solution SIR-92
_diffrn_ambient_temperature 130.00(10)
_diffrn_measured_fraction_theta_full 0.980
_diffrn_measured_fraction_theta_max 0.980
_diffrn_measurement_device_type 'SuperNova, Single source at offset, Titan'
_diffrn_measurement_method '\w scans'
_diffrn_radiation_monochromator mirror
_diffrn_radiation_source 'SuperNova (Cu) X-ray Source'
_diffrn_radiation_type 'Cu K\a'
_diffrn_radiation_wavelength 1.5418
_diffrn_reflns_av_R_equivalents 0.0844
_diffrn_reflns_av_unetI/netI 0.0996
_diffrn_reflns_limit_h_max 7
_diffrn_reflns_limit_h_min -13
_diffrn_reflns_limit_k_max 39
_diffrn_reflns_limit_k_min -33
_diffrn_reflns_limit_l_max 13
_diffrn_reflns_limit_l_min -14
_diffrn_reflns_number 16623
_diffrn_reflns_theta_full 70.24
_diffrn_reflns_theta_max 70.24
_diffrn_reflns_theta_min 3.94
_exptl_absorpt_coefficient_mu 17.127
_exptl_absorpt_correction_T_max 0.2792
_exptl_absorpt_correction_T_min 0.1310
_exptl_absorpt_correction_type multi-scan
_exptl_absorpt_process_details
;
CrysAlisPro, Agilent Technologies,
Version 1.171.36.32 (release 02-08-2013 CrysAlis171 .NET)
(compiled Aug  2 2013,16:46:58)
Empirical absorption correction using spherical harmonics,
 implemented in SCALE3 ABSPACK scaling algorithm.
;
_exptl_crystal_colour yellow
_exptl_crystal_density_diffrn 1.736
_exptl_crystal_density_method 'not measured'
_exptl_crystal_description block
_exptl_crystal_F_000 2264
_exptl_crystal_size_max 0.20
_exptl_crystal_size_mid 0.15
_exptl_crystal_size_min 0.10
_refine_diff_density_max 2.013
_refine_diff_density_min -1.819
_refine_diff_density_rms 0.242
_refine_ls_extinction_coef 0.00015(3)
_refine_ls_extinction_expression Fc^*^=kFc[1+0.001xFc^2^\l^3^/sin(2\q)]^-1/4^
_refine_ls_extinction_method SHELXL
_refine_ls_goodness_of_fit_ref 1.047
_refine_ls_hydrogen_treatment constr
_refine_ls_matrix_type full
_refine_ls_number_parameters 490
_refine_ls_number_reflns 8254
_refine_ls_number_restraints 37
_refine_ls_restrained_S_all 1.047
_refine_ls_R_factor_all 0.1009
_refine_ls_R_factor_gt 0.0739
_refine_ls_shift/su_max 0.000
_refine_ls_shift/su_mean 0.000
_refine_ls_structure_factor_coef Fsqd
_refine_ls_weighting_details 'calc w=1/[\s^2^(Fo^2^)+(0.1137P)^2^+0.0000P] where P=(Fo^2^+2Fc^2^)/3'
_refine_ls_weighting_scheme calc
_refine_ls_wR_factor_gt 0.1838
_refine_ls_wR_factor_ref 0.2024
_reflns_number_gt 6016
_reflns_number_total 8254
_reflns_threshold_expression >2sigma(I)
_cod_data_source_file c4dt02200a2.cif
_cod_data_source_block '[Pd2(\m-OAc)2{MesTe(C6H2(4,6-Me)2CH2}2].toluene(5a)'
_cod_depositor_comments 'Adding full bibliography for 7032199--7032205.cif.'
_cod_original_sg_symbol_H-M 'P 21/n'
_cod_database_code 7032202

loop_
_symmetry_equiv_pos_as_xyz
'x, y, z'
'-x+1/2, y+1/2, -z+1/2'
'-x, -y, -z'
'x-1/2, -y-1/2, z-1/2'

loop_
_atom_site_label
_atom_site_type_symbol
_atom_site_fract_x
_atom_site_fract_y
_atom_site_fract_z
_atom_site_U_iso_or_equiv
_atom_site_adp_type
_atom_site_occupancy
_atom_site_symmetry_multiplicity
_atom_site_calc_flag
_atom_site_refinement_flags
C1 C 0.6811(10) 0.2258(4) 0.4767(8) 0.036(3) Uani 1 1 d .
C2 C 0.6077(10) 0.2069(3) 0.5498(8) 0.034(3) Uani 1 1 d .
C3 C 0.6206(10) 0.2174(3) 0.6634(8) 0.035(3) Uani 1 1 d .
H3 H 0.5716 0.2054 0.7147 0.042 Uiso 1 1 calc R
C4 C 0.7066(12) 0.2459(4) 0.7002(9) 0.047(3) Uani 1 1 d .
C5 C 0.7786(11) 0.2633(4) 0.6232(9) 0.046(3) Uani 1 1 d .
H5 H 0.8360 0.2821 0.6478 0.055 Uiso 1 1 calc R
C6 C 0.7683(11) 0.2537(3) 0.5093(9) 0.040(3) Uani 1 1 d .
C7 C 0.5172(11) 0.1752(3) 0.5115(8) 0.041(3) Uani 1 1 d .
H7A H 0.4390 0.1857 0.5282 0.050 Uiso 1 1 calc R
H7B H 0.5311 0.1517 0.5591 0.050 Uiso 1 1 calc R
C8 C 0.7206(13) 0.2576(4) 0.8220(9) 0.057(4) Uani 1 1 d .
H8A H 0.8032 0.2631 0.8411 0.085 Uiso 1 1 calc R
H8B H 0.6936 0.2358 0.8676 0.085 Uiso 1 1 calc R
H8C H 0.6738 0.2814 0.8350 0.085 Uiso 1 1 calc R
C9 C 0.8485(12) 0.2734(4) 0.4262(11) 0.057(4) Uani 1 1 d .
H9A H 0.9023 0.2535 0.3986 0.086 Uiso 1 1 calc R
H9B H 0.8935 0.2948 0.4626 0.086 Uiso 1 1 calc R
H9C H 0.8003 0.2843 0.3649 0.086 Uiso 1 1 calc R
C10 C 0.8132(9) 0.1823(3) 0.2770(7) 0.028(2) Uani 1 1 d .
C11 C 0.8746(10) 0.1976(3) 0.1841(8) 0.033(3) Uani 1 1 d .
C12 C 0.9867(9) 0.1819(3) 0.1641(8) 0.029(2) Uani 1 1 d .
H12 H 1.0270 0.1920 0.1037 0.035 Uiso 1 1 calc R
C13 C 1.0413(12) 0.1522(4) 0.2294(9) 0.044(2) Uani 1 1 d .
C14 C 0.9762(10) 0.1374(3) 0.3201(8) 0.039(3) Uani 1 1 d .
H14 H 1.0108 0.1172 0.3651 0.047 Uiso 1 1 calc R
C15 C 0.8647(9) 0.1513(3) 0.3449(8) 0.026(2) Uani 1 1 d .
C16 C 0.8231(10) 0.2311(3) 0.1092(8) 0.036(3) Uani 1 1 d .
H16A H 0.8775 0.2369 0.0514 0.054 Uiso 1 1 calc R
H16B H 0.8118 0.2551 0.1531 0.054 Uiso 1 1 calc R
H16C H 0.7477 0.2226 0.0757 0.054 Uiso 1 1 calc R
C17 C 1.1615(10) 0.1359(4) 0.2090(10) 0.047(3) Uani 1 1 d .
H17A H 1.1805 0.1411 0.1328 0.071 Uiso 1 1 calc R
H17B H 1.1624 0.1072 0.2224 0.071 Uiso 1 1 calc R
H17C H 1.2197 0.1488 0.2587 0.071 Uiso 1 1 calc R
C18 C 0.8033(10) 0.1338(3) 0.4443(8) 0.035(3) Uani 1 1 d .
H18A H 0.8476 0.1108 0.4727 0.052 Uiso 1 1 calc R
H18B H 0.7237 0.1255 0.4213 0.052 Uiso 1 1 calc R
H18C H 0.7997 0.1540 0.5018 0.052 Uiso 1 1 calc R
C19 C 0.8637(9) 0.0430(3) 0.1808(7) 0.024(2) Uani 1 1 d .
C20 C 0.8175(9) 0.0233(3) 0.2709(7) 0.028(2) Uani 1 1 d .
C21 C 0.8870(9) -0.0060(3) 0.3276(8) 0.033(3) Uani 1 1 d .
H21 H 0.8557 -0.0197 0.3876 0.040 Uiso 1 1 calc R
C22 C 1.0013(10) -0.0151(3) 0.2966(9) 0.037(3) Uani 1 1 d .
C23 C 1.0463(10) 0.0052(4) 0.2045(9) 0.038(3) Uani 1 1 d .
H23 H 1.1221 -0.0014 0.1814 0.046 Uiso 1 1 calc R
C24 C 0.9807(9) 0.0351(3) 0.1466(7) 0.026(2) Uani 1 1 d .
C25 C 1.0291(9) 0.0556(4) 0.0468(8) 0.036(3) Uani 1 1 d .
H25A H 1.1143 0.0521 0.0478 0.053 Uiso 1 1 calc R
H25B H 1.0104 0.0839 0.0490 0.053 Uiso 1 1 calc R
H25C H 0.9937 0.0439 -0.0204 0.053 Uiso 1 1 calc R
C26 C 1.0728(11) -0.0473(4) 0.3580(11) 0.054(4) Uani 1 1 d .
H26A H 1.0489 -0.0735 0.3301 0.081 Uiso 1 1 calc R
H26B H 1.0590 -0.0458 0.4366 0.081 Uiso 1 1 calc R
H26C H 1.1563 -0.0433 0.3467 0.081 Uiso 1 1 calc R
C27 C 0.6900(9) 0.0309(3) 0.3025(8) 0.032(3) Uani 1 1 d .
H27A H 0.6921 0.0340 0.3833 0.039 Uiso 1 1 calc R
H27B H 0.6457 0.0063 0.2855 0.039 Uiso 1 1 calc R
C28 C 0.7058(9) 0.0743(3) -0.0467(7) 0.025(2) Uani 1 1 d .
C29 C 0.6599(8) 0.0361(3) -0.0751(7) 0.025(2) Uani 1 1 d .
C30 C 0.6183(9) 0.0292(3) -0.1841(8) 0.030(2) Uani 1 1 d .
H30 H 0.5903 0.0035 -0.2038 0.036 Uiso 1 1 calc R
C31 C 0.6169(10) 0.0592(4) -0.2648(8) 0.034(3) Uani 1 1 d .
C32 C 0.6631(11) 0.0970(3) -0.2347(8) 0.040(3) Uani 1 1 d .
H32 H 0.6639 0.1173 -0.2887 0.048 Uiso 1 1 calc R
C33 C 0.7080(9) 0.1055(3) -0.1274(7) 0.027(2) Uani 1 1 d .
C34 C 0.6577(9) 0.0013(3) 0.0072(8) 0.032(2) Uani 1 1 d .
H34A H 0.7378 -0.0047 0.0343 0.048 Uiso 1 1 calc R
H34B H 0.6235 -0.0221 -0.0294 0.048 Uiso 1 1 calc R
H34C H 0.6104 0.0088 0.0690 0.048 Uiso 1 1 calc R
C35 C 0.5662(11) 0.0520(4) -0.3836(8) 0.042(3) Uani 1 1 d .
H35A H 0.4867 0.0628 -0.3912 0.064 Uiso 1 1 calc R
H35B H 0.5642 0.0234 -0.3987 0.064 Uiso 1 1 calc R
H35C H 0.6160 0.0652 -0.4359 0.064 Uiso 1 1 calc R
C36 C 0.7596(13) 0.1474(3) -0.1031(9) 0.051(4) Uani 1 1 d .
H36A H 0.7681 0.1616 -0.1723 0.077 Uiso 1 1 calc R
H36B H 0.8365 0.1447 -0.0647 0.077 Uiso 1 1 calc R
H36C H 0.7068 0.1621 -0.0569 0.077 Uiso 1 1 calc R
C37 C 0.3763(12) 0.0761(4) 0.3862(8) 0.040(2) Uani 1 1 d .
C38 C 0.2686(10) 0.0525(4) 0.4244(10) 0.047(3) Uani 1 1 d .
H38A H 0.2311 0.0386 0.3616 0.071 Uiso 1 1 calc R
H38B H 0.2125 0.0710 0.4553 0.071 Uiso 1 1 calc R
H38C H 0.2943 0.0332 0.4805 0.071 Uiso 1 1 calc R
C39 C 0.4875(16) 0.1403(5) 0.1066(12) 0.074 Uani 1 1 d .
C40 C 0.4327(14) 0.1229(5) -0.0042(10) 0.073(5) Uani 1 1 d .
H40A H 0.4442 0.0941 -0.0055 0.109 Uiso 1 1 calc R
H40B H 0.4711 0.1350 -0.0662 0.109 Uiso 1 1 calc R
H40C H 0.3487 0.1289 -0.0098 0.109 Uiso 1 1 calc R
C41 C 0.0889(14) 0.1741(4) -0.3599(12) 0.104(7) Uani 1 1 d GDU
C42 C 0.1852(14) 0.1512(6) -0.3929(12) 0.123(9) Uani 1 1 d GU
H42 H 0.2147 0.1548 -0.4637 0.148 Uiso 1 1 calc R
C43 C 0.2374(11) 0.1228(5) -0.3200(19) 0.178(11) Uani 1 1 d GU
H43 H 0.3019 0.1074 -0.3420 0.214 Uiso 1 1 calc R
C44 C 0.1933(16) 0.1173(5) -0.2142(17) 0.188(11) Uani 1 1 d GU
H44 H 0.2283 0.0983 -0.1654 0.226 Uiso 1 1 calc R
C45 C 0.0970(17) 0.1403(6) -0.1812(10) 0.150(9) Uani 1 1 d GU
H45 H 0.0675 0.1367 -0.1104 0.179 Uiso 1 1 calc R
C46 C 0.0448(11) 0.1687(5) -0.2541(14) 0.125(8) Uani 1 1 d GU
H46 H -0.0197 0.1841 -0.2321 0.151 Uiso 1 1 calc R
C47 C 0.056(3) 0.2041(9) -0.446(3) 0.32(3) Uani 1 1 d D
H47A H 0.1083 0.2271 -0.4380 0.481 Uiso 1 1 calc R
H47B H -0.0250 0.2126 -0.4382 0.481 Uiso 1 1 calc R
H47C H 0.0640 0.1923 -0.5189 0.481 Uiso 1 1 calc R
O1 O 0.3771(6) 0.1132(2) 0.4072(5) 0.0327(17) Uani 1 1 d .
O2 O 0.4546(7) 0.0563(2) 0.3392(5) 0.0341(18) Uani 1 1 d .
O3 O 0.4723(6) 0.1289(2) 0.1797(7) 0.038(2) Uani 1 1 d .
O4 O 0.5625(8) 0.1724(3) 0.0874(6) 0.060(3) Uani 1 1 d .
Pd2 Pd 0.59132(7) 0.07668(2) 0.23915(5) 0.0248(2) Uani 1 1 d .
Pd1 Pd 0.50453(7) 0.15472(2) 0.35154(5) 0.0269(2) Uani 1 1 d .
Te1 Te 0.76218(6) 0.09218(2) 0.12068(4) 0.0244(2) Uani 1 1 d .
Te2 Te 0.64413(6) 0.20961(2) 0.30581(5) 0.0290(2) Uani 1 1 d .

loop_
_atom_site_aniso_label
_atom_site_aniso_U_11
_atom_site_aniso_U_22
_atom_site_aniso_U_33
_atom_site_aniso_U_23
_atom_site_aniso_U_13
_atom_site_aniso_U_12
C1 0.036(7) 0.045(7) 0.025(5) -0.004(5) -0.014(5) 0.010(6)
C2 0.052(8) 0.030(6) 0.018(5) -0.003(4) -0.004(5) 0.000(6)
C3 0.043(7) 0.032(6) 0.029(5) -0.003(5) -0.002(5) 0.007(5)
C4 0.071(9) 0.039(7) 0.028(6) -0.008(5) -0.007(6) 0.013(7)
C5 0.056(9) 0.038(7) 0.041(6) -0.011(5) -0.023(6) -0.002(6)
C6 0.043(7) 0.032(6) 0.043(6) -0.009(5) -0.013(5) 0.004(6)
C7 0.071(9) 0.032(6) 0.022(5) -0.007(5) 0.011(5) 0.014(6)
C8 0.097(11) 0.044(8) 0.028(6) -0.007(5) -0.014(6) 0.009(8)
C9 0.064(10) 0.051(9) 0.058(8) 0.001(7) 0.005(7) -0.005(8)
C10 0.041(7) 0.025(6) 0.018(4) 0.001(4) -0.008(4) -0.004(5)
C11 0.040(7) 0.034(6) 0.024(5) -0.006(4) -0.011(5) -0.003(5)
C12 0.029(6) 0.033(6) 0.025(5) -0.004(4) 0.001(4) -0.011(5)
C13 0.065 0.040(7) 0.027(5) -0.007(5) -0.001(6) -0.015(6)
C14 0.047(8) 0.034(7) 0.034(6) -0.007(5) -0.014(5) 0.013(6)
C15 0.025(6) 0.027(6) 0.024(5) -0.006(4) -0.008(4) -0.004(5)
C16 0.042(7) 0.041(7) 0.026(5) 0.008(5) 0.000(5) 0.001(6)
C17 0.041(8) 0.054(8) 0.047(7) -0.014(6) 0.001(6) 0.009(7)
C18 0.033(7) 0.041(7) 0.029(5) 0.007(5) -0.006(5) 0.006(6)
C19 0.030(6) 0.027(6) 0.017(4) -0.004(4) 0.005(4) -0.006(5)
C20 0.027(6) 0.037(6) 0.020(4) -0.003(4) 0.001(4) 0.005(5)
C21 0.024(6) 0.042(7) 0.034(5) 0.008(5) 0.000(4) 0.005(5)
C22 0.036(7) 0.036(7) 0.039(6) -0.003(5) -0.006(5) 0.012(6)
C23 0.024(6) 0.051(8) 0.038(6) -0.009(5) -0.002(5) 0.010(6)
C24 0.027(6) 0.031(6) 0.019(4) -0.013(4) 0.008(4) -0.005(5)
C25 0.028(6) 0.046(7) 0.034(5) -0.002(5) 0.013(5) -0.001(5)
C26 0.040(8) 0.059(9) 0.062(8) 0.017(7) 0.004(6) 0.016(7)
C27 0.032(6) 0.037(6) 0.029(5) 0.015(5) 0.012(4) 0.007(5)
C28 0.020(6) 0.033(6) 0.021(4) -0.004(4) 0.002(4) -0.002(5)
C29 0.022(6) 0.037(6) 0.017(4) 0.004(4) 0.008(4) 0.006(5)
C30 0.036(6) 0.026(6) 0.028(5) -0.004(4) 0.012(4) 0.000(5)
C31 0.034(7) 0.045(7) 0.024(5) -0.002(5) 0.006(4) 0.005(6)
C32 0.062(9) 0.038(7) 0.021(5) 0.009(5) 0.004(5) -0.002(6)
C33 0.041(7) 0.031(6) 0.011(4) -0.001(4) 0.011(4) -0.003(5)
C34 0.027(6) 0.037(6) 0.030(5) 0.005(5) -0.003(4) -0.002(5)
C35 0.052(8) 0.047(8) 0.028(5) -0.005(5) 0.004(5) 0.003(6)
C36 0.084(10) 0.036(7) 0.034(6) 0.010(5) 0.000(6) -0.019(7)
C37 0.068 0.035(7) 0.016(4) 0.000(4) -0.002(5) -0.002(7)
C38 0.030(7) 0.066(9) 0.046(7) -0.009(6) 0.014(5) -0.011(6)
C39 0.087 0.083 0.048 -0.028 -0.028 -0.026
C40 0.091(12) 0.080(11) 0.047(8) -0.017(8) 0.004(8) 0.013(10)
C41 0.099(14) 0.106(15) 0.110(14) -0.035(12) 0.025(12) -0.066(12)
C42 0.086(14) 0.17(2) 0.121(15) -0.099(14) 0.055(12) -0.067(13)
C43 0.16(2) 0.22(2) 0.16(2) -0.10(2) 0.022(18) -0.082(18)
C44 0.18(2) 0.23(2) 0.15(2) -0.07(2) -0.013(19) -0.07(2)
C45 0.18(2) 0.18(2) 0.090(14) -0.007(15) 0.020(15) -0.064(19)
C46 0.116(15) 0.145(18) 0.121(15) -0.032(14) 0.071(13) -0.063(14)
C47 0.24(4) 0.32(6) 0.38(6) -0.17(5) -0.22(4) 0.04(4)
O1 0.027(4) 0.044(5) 0.026(3) -0.007(3) 0.001(3) 0.008(4)
O2 0.043(5) 0.031(4) 0.028(4) -0.001(3) 0.011(3) -0.002(4)
O3 0.009(4) 0.047(5) 0.058(5) -0.036(4) -0.003(3) 0.005(3)
O4 0.068(6) 0.076(7) 0.036(4) 0.002(5) -0.009(4) 0.001(6)
Pd2 0.0264(4) 0.0303(4) 0.0179(3) -0.0016(3) 0.0030(3) 0.0029(3)
Pd1 0.0277(5) 0.0323(5) 0.0205(4) -0.0040(3) -0.0004(3) 0.0035(3)
Te1 0.0280(4) 0.0283(4) 0.0171(3) -0.0007(2) 0.0030(2) 0.0007(3)
Te2 0.0355(4) 0.0288(4) 0.0223(3) 0.0003(3) -0.0027(3) 0.0032(3)

loop_
_atom_type_symbol
_atom_type_description
_atom_type_scat_dispersion_real
_atom_type_scat_dispersion_imag
_atom_type_scat_source
C C 0.0181 0.0091 'International Tables Vol C Tables 4.2.6.8 and 6.1.1.4'
H H 0.0000 0.0000 'International Tables Vol C Tables 4.2.6.8 and 6.1.1.4'
O O 0.0492 0.0322 'International Tables Vol C Tables 4.2.6.8 and 6.1.1.4'
Pd Pd 0.1215 3.9337 'International Tables Vol C Tables 4.2.6.8 and 6.1.1.4'
Te Te -0.1759 6.3531 'International Tables Vol C Tables 4.2.6.8 and 6.1.1.4'

loop_
_geom_angle_atom_site_label_1
_geom_angle_atom_site_label_2
_geom_angle_atom_site_label_3
_geom_angle
C2 C1 C6 123.9(10)
C2 C1 Te2 113.5(8)
C6 C1 Te2 122.6(8)
C1 C2 C3 117.6(10)
C1 C2 C7 122.3(9)
C3 C2 C7 120.2(10)
C4 C3 C2 120.6(11)
C4 C3 H3 119.7
C2 C3 H3 119.7
C5 C4 C3 119.0(10)
C5 C4 C8 120.0(11)
C3 C4 C8 121.0(12)
C4 C5 C6 122.1(11)
C4 C5 H5 119.0
C6 C5 H5 119.0
C1 C6 C5 116.7(11)
C1 C6 C9 122.1(10)
C5 C6 C9 121.1(11)
C2 C7 Pd1 122.2(7)
C2 C7 H7A 106.8
Pd1 C7 H7A 106.8
C2 C7 H7B 106.8
Pd1 C7 H7B 106.8
H7A C7 H7B 106.6
C4 C8 H8A 109.5
C4 C8 H8B 109.5
H8A C8 H8B 109.5
C4 C8 H8C 109.5
H8A C8 H8C 109.5
H8B C8 H8C 109.5
C6 C9 H9A 109.5
C6 C9 H9B 109.5
H9A C9 H9B 109.5
C6 C9 H9C 109.5
H9A C9 H9C 109.5
H9B C9 H9C 109.5
C15 C10 C11 120.4(10)
C15 C10 Te2 123.6(8)
C11 C10 Te2 115.9(7)
C12 C11 C10 118.3(10)
C12 C11 C16 119.4(10)
C10 C11 C16 122.3(10)
C13 C12 C11 123.2(10)
C13 C12 H12 118.4
C11 C12 H12 118.4
C12 C13 C14 116.5(12)
C12 C13 C17 123.2(11)
C14 C13 C17 120.2(11)
C15 C14 C13 123.5(11)
C15 C14 H14 118.2
C13 C14 H14 118.2
C14 C15 C10 117.9(10)
C14 C15 C18 119.5(9)
C10 C15 C18 122.6(9)
C11 C16 H16A 109.5
C11 C16 H16B 109.5
H16A C16 H16B 109.5
C11 C16 H16C 109.5
H16A C16 H16C 109.5
H16B C16 H16C 109.5
C13 C17 H17A 109.5
C13 C17 H17B 109.5
H17A C17 H17B 109.5
C13 C17 H17C 109.5
H17A C17 H17C 109.5
H17B C17 H17C 109.5
C15 C18 H18A 109.5
C15 C18 H18B 109.5
H18A C18 H18B 109.5
C15 C18 H18C 109.5
H18A C18 H18C 109.5
H18B C18 H18C 109.5
C20 C19 C24 121.6(9)
C20 C19 Te1 114.7(7)
C24 C19 Te1 122.7(7)
C19 C20 C21 119.0(10)
C19 C20 C27 120.5(9)
C21 C20 C27 120.4(9)
C22 C21 C20 121.6(10)
C22 C21 H21 119.2
C20 C21 H21 119.2
C21 C22 C23 118.5(10)
C21 C22 C26 120.2(11)
C23 C22 C26 121.3(10)
C24 C23 C22 121.8(10)
C24 C23 H23 119.1
C22 C23 H23 119.1
C23 C24 C19 117.5(9)
C23 C24 C25 120.9(9)
C19 C24 C25 121.4(9)
C24 C25 H25A 109.5
C24 C25 H25B 109.5
H25A C25 H25B 109.5
C24 C25 H25C 109.5
H25A C25 H25C 109.5
H25B C25 H25C 109.5
C22 C26 H26A 109.5
C22 C26 H26B 109.5
H26A C26 H26B 109.5
C22 C26 H26C 109.5
H26A C26 H26C 109.5
H26B C26 H26C 109.5
C20 C27 Pd2 122.9(7)
C20 C27 H27A 106.6
Pd2 C27 H27A 106.6
C20 C27 H27B 106.6
Pd2 C27 H27B 106.6
H27A C27 H27B 106.6
C29 C28 C33 120.7(8)
C29 C28 Te1 124.2(7)
C33 C28 Te1 114.9(7)
C30 C29 C28 118.8(9)
C30 C29 C34 118.3(10)
C28 C29 C34 122.9(8)
C29 C30 C31 122.1(10)
C29 C30 H30 118.9
C31 C30 H30 118.9
C30 C31 C32 118.1(9)
C30 C31 C35 122.0(10)
C32 C31 C35 119.9(10)
C33 C32 C31 122.4(10)
C33 C32 H32 118.8
C31 C32 H32 118.8
C32 C33 C28 117.8(10)
C32 C33 C36 118.7(9)
C28 C33 C36 123.4(8)
C29 C34 H34A 109.5
C29 C34 H34B 109.5
H34A C34 H34B 109.5
C29 C34 H34C 109.5
H34A C34 H34C 109.5
H34B C34 H34C 109.5
C31 C35 H35A 109.5
C31 C35 H35B 109.5
H35A C35 H35B 109.5
C31 C35 H35C 109.5
H35A C35 H35C 109.5
H35B C35 H35C 109.5
C33 C36 H36A 109.5
C33 C36 H36B 109.5
H36A C36 H36B 109.5
C33 C36 H36C 109.5
H36A C36 H36C 109.5
H36B C36 H36C 109.5
O2 C37 O1 127.3(11)
O2 C37 C38 116.7(10)
O1 C37 C38 116.0(11)
C37 C38 H38A 109.5
C37 C38 H38B 109.5
H38A C38 H38B 109.5
C37 C38 H38C 109.5
H38A C38 H38C 109.5
H38B C38 H38C 109.5
O3 C39 O4 125.4(13)
O3 C39 C40 123.2(17)
O4 C39 C40 111.3(13)
C39 C40 H40A 109.5
C39 C40 H40B 109.5
H40A C40 H40B 109.5
C39 C40 H40C 109.5
H40A C40 H40C 109.5
H40B C40 H40C 109.5
C42 C41 C46 120.0
C42 C41 C47 110(2)
C46 C41 C47 130(2)
C43 C42 C41 120.0
C43 C42 H42 120.0
C41 C42 H42 120.0
C42 C43 C44 120.0
C42 C43 H43 120.0
C44 C43 H43 120.0
C45 C44 C43 120.0
C45 C44 H44 120.0
C43 C44 H44 120.0
C46 C45 C44 120.0
C46 C45 H45 120.0
C44 C45 H45 120.0
C45 C46 C41 120.0
C45 C46 H46 120.0
C41 C46 H46 120.0
C41 C47 H47A 109.5
C41 C47 H47B 109.5
H47A C47 H47B 109.5
C41 C47 H47C 109.5
H47A C47 H47C 109.5
H47B C47 H47C 109.5
C37 O1 Pd1 124.9(7)
C37 O2 Pd2 129.4(7)
C39 O3 Pd1 130.4(11)
C39 O3 Pd2 116.7(13)
Pd1 O3 Pd2 86.3(3)
C27 Pd2 O2 86.9(3)
C27 Pd2 O3 175.7(3)
O2 Pd2 O3 89.4(3)
C27 Pd2 Te1 86.8(3)
O2 Pd2 Te1 173.0(2)
O3 Pd2 Te1 97.0(2)
C27 Pd2 Pd1 130.2(3)
O2 Pd2 Pd1 76.5(2)
O3 Pd2 Pd1 46.40(17)
Te1 Pd2 Pd1 110.03(3)
C7 Pd1 O1 86.5(4)
C7 Pd1 O3 173.9(4)
O1 Pd1 O3 87.6(3)
C7 Pd1 Te2 86.9(3)
O1 Pd1 Te2 172.29(19)
O3 Pd1 Te2 98.8(2)
C7 Pd1 Pd2 132.8(3)
O1 Pd1 Pd2 79.93(19)
O3 Pd1 Pd2 47.3(2)
Te2 Pd1 Pd2 107.55(3)
C19 Te1 C28 103.7(4)
C19 Te1 Pd2 93.7(3)
C28 Te1 Pd2 105.8(3)
C1 Te2 C10 97.2(4)
C1 Te2 Pd1 94.0(3)
C10 Te2 Pd1 107.4(3)

loop_
_geom_bond_atom_site_label_1
_geom_bond_atom_site_label_2
_geom_bond_distance
C1 C2 1.377(15)
C1 C6 1.386(15)
C1 Te2 2.133(10)
C2 C3 1.402(13)
C2 C7 1.512(15)
C3 C4 1.402(16)
C3 H3 0.9300
C4 C5 1.377(17)
C4 C8 1.507(14)
C5 C6 1.398(14)
C5 H5 0.9300
C6 C9 1.514(17)
C7 Pd1 2.027(9)
C7 H7A 0.9700
C7 H7B 0.9700
C8 H8A 0.9600
C8 H8B 0.9600
C8 H8C 0.9600
C9 H9A 0.9600
C9 H9B 0.9600
C9 H9C 0.9600
C10 C15 1.412(13)
C10 C11 1.424(14)
C10 Te2 2.140(11)
C11 C12 1.388(14)
C11 C16 1.522(14)
C12 C13 1.380(15)
C12 H12 0.9300
C13 C14 1.420(15)
C13 C17 1.480(16)
C14 C15 1.374(14)
C14 H14 0.9300
C15 C18 1.513(13)
C16 H16A 0.9600
C16 H16B 0.9600
C16 H16C 0.9600
C17 H17A 0.9600
C17 H17B 0.9600
C17 H17C 0.9600
C18 H18A 0.9600
C18 H18B 0.9600
C18 H18C 0.9600
C19 C20 1.379(13)
C19 C24 1.414(13)
C19 Te1 2.090(10)
C20 C21 1.396(13)
C20 C27 1.514(13)
C21 C22 1.381(14)
C21 H21 0.9300
C22 C23 1.402(15)
C22 C26 1.502(15)
C23 C24 1.395(15)
C23 H23 0.9300
C24 C25 1.494(13)
C25 H25A 0.9600
C25 H25B 0.9600
C25 H25C 0.9600
C26 H26A 0.9600
C26 H26B 0.9600
C26 H26C 0.9600
C27 Pd2 1.999(10)
C27 H27A 0.9700
C27 H27B 0.9700
C28 C29 1.398(14)
C28 C33 1.413(13)
C28 Te1 2.152(9)
C29 C30 1.382(12)
C29 C34 1.511(13)
C30 C31 1.383(14)
C30 H30 0.9300
C31 C32 1.390(15)
C31 C35 1.523(13)
C32 C33 1.385(13)
C32 H32 0.9300
C33 C36 1.520(15)
C34 H34A 0.9600
C34 H34B 0.9600
C34 H34C 0.9600
C35 H35A 0.9600
C35 H35B 0.9600
C35 H35C 0.9600
C36 H36A 0.9600
C36 H36B 0.9600
C36 H36C 0.9600
C37 O2 1.247(13)
C37 O1 1.251(13)
C37 C38 1.522(15)
C38 H38A 0.9600
C38 H38B 0.9600
C38 H38C 0.9600
C39 O3 0.973(17)
C39 O4 1.379(18)
C39 C40 1.544(17)
C40 H40A 0.9600
C40 H40B 0.9600
C40 H40C 0.9600
C41 C42 1.3900
C41 C46 1.3900
C41 C47 1.463(18)
C42 C43 1.3900
C42 H42 0.9300
C43 C44 1.3900
C43 H43 0.9300
C44 C45 1.3900
C44 H44 0.9300
C45 C46 1.3900
C45 H45 0.9300
C46 H46 0.9300
C47 H47A 0.9600
C47 H47B 0.9600
C47 H47C 0.9600
O1 Pd1 2.108(7)
O2 Pd2 2.097(7)
O3 Pd1 2.238(7)
O3 Pd2 2.272(8)
Pd2 Te1 2.4845(9)
Pd2 Pd1 3.0831(10)
Pd1 Te2 2.4706(10)

loop_
_geom_torsion_atom_site_label_1
_geom_torsion_atom_site_label_2
_geom_torsion_atom_site_label_3
_geom_torsion_atom_site_label_4
_geom_torsion
C6 C1 C2 C3 1.7(17)
Te2 C1 C2 C3 -176.4(8)
C6 C1 C2 C7 -177.3(11)
Te2 C1 C2 C7 4.7(14)
C1 C2 C3 C4 -0.9(17)
C7 C2 C3 C4 178.1(10)
C2 C3 C4 C5 -0.1(18)
C2 C3 C4 C8 179.6(11)
C3 C4 C5 C6 0.3(18)
C8 C4 C5 C6 -179.4(11)
C2 C1 C6 C5 -1.5(18)
Te2 C1 C6 C5 176.4(8)
C2 C1 C6 C9 179.0(11)
Te2 C1 C6 C9 -3.1(16)
C4 C5 C6 C1 0.4(18)
C4 C5 C6 C9 179.9(12)
C1 C2 C7 Pd1 4.8(16)
C3 C2 C7 Pd1 -174.2(8)
C15 C10 C11 C12 -1.5(14)
Te2 C10 C11 C12 177.7(7)
C15 C10 C11 C16 -179.5(9)
Te2 C10 C11 C16 -0.4(12)
C10 C11 C12 C13 0.3(15)
C16 C11 C12 C13 178.4(9)
C11 C12 C13 C14 0.6(15)
C11 C12 C13 C17 -179.1(10)
C12 C13 C14 C15 -0.5(16)
C17 C13 C14 C15 179.3(10)
C13 C14 C15 C10 -0.7(16)
C13 C14 C15 C18 -179.3(10)
C11 C10 C15 C14 1.6(14)
Te2 C10 C15 C14 -177.4(7)
C11 C10 C15 C18 -179.8(9)
Te2 C10 C15 C18 1.2(13)
C24 C19 C20 C21 -1.7(15)
Te1 C19 C20 C21 -170.6(8)
C24 C19 C20 C27 -177.2(9)
Te1 C19 C20 C27 13.9(12)
C19 C20 C21 C22 1.0(16)
C27 C20 C21 C22 176.5(10)
C20 C21 C22 C23 -1.3(17)
C20 C21 C22 C26 -178.9(11)
C21 C22 C23 C24 2.2(17)
C26 C22 C23 C24 179.8(11)
C22 C23 C24 C19 -2.8(15)
C22 C23 C24 C25 -178.4(10)
C20 C19 C24 C23 2.6(14)
Te1 C19 C24 C23 170.6(7)
C20 C19 C24 C25 178.1(9)
Te1 C19 C24 C25 -13.9(13)
C19 C20 C27 Pd2 -12.4(14)
C21 C20 C27 Pd2 172.2(8)
C33 C28 C29 C30 1.0(15)
Te1 C28 C29 C30 175.1(7)
C33 C28 C29 C34 178.7(9)
Te1 C28 C29 C34 -7.1(14)
C28 C29 C30 C31 -2.3(15)
C34 C29 C30 C31 179.9(9)
C29 C30 C31 C32 2.3(16)
C29 C30 C31 C35 -177.5(10)
C30 C31 C32 C33 -1.1(18)
C35 C31 C32 C33 178.7(10)
C31 C32 C33 C28 -0.1(17)
C31 C32 C33 C36 178.5(11)
C29 C28 C33 C32 0.2(15)
Te1 C28 C33 C32 -174.5(8)
C29 C28 C33 C36 -178.3(10)
Te1 C28 C33 C36 7.0(14)
C46 C41 C42 C43 0.0
C47 C41 C42 C43 175.1(16)
C41 C42 C43 C44 0.0
C42 C43 C44 C45 0.0
C43 C44 C45 C46 0.0
C44 C45 C46 C41 0.0
C42 C41 C46 C45 0.0
C47 C41 C46 C45 -174(2)
O2 C37 O1 Pd1 7.5(15)
C38 C37 O1 Pd1 -173.8(7)
O1 C37 O2 Pd2 -18.5(16)
C38 C37 O2 Pd2 162.7(7)
O4 C39 O3 Pd1 18(3)
C40 C39 O3 Pd1 -164.8(10)
O4 C39 O3 Pd2 -92(2)
C40 C39 O3 Pd2 85.8(19)
C20 C27 Pd2 O2 -179.3(9)
C20 C27 Pd2 O3 -148(4)
C20 C27 Pd2 Te1 3.9(8)
C20 C27 Pd2 Pd1 -109.8(8)
C37 O2 Pd2 C27 146.9(9)
C37 O2 Pd2 O3 -30.8(9)
C37 O2 Pd2 Te1 174.2(11)
C37 O2 Pd2 Pd1 14.3(8)
C39 O3 Pd2 C27 174(5)
Pd1 O3 Pd2 C27 40(5)
C39 O3 Pd2 O2 -154.1(12)
Pd1 O3 Pd2 O2 71.9(3)
C39 O3 Pd2 Te1 22.9(12)
Pd1 O3 Pd2 Te1 -111.10(19)
C39 O3 Pd2 Pd1 134.0(13)
C2 C7 Pd1 O1 174.6(9)
C2 C7 Pd1 O3 -169(3)
C2 C7 Pd1 Te2 -9.4(9)
C2 C7 Pd1 Pd2 101.8(9)
C37 O1 Pd1 C7 -132.3(8)
C37 O1 Pd1 O3 49.4(8)
C37 O1 Pd1 Te2 -163.6(10)
C37 O1 Pd1 Pd2 2.3(8)
C39 O3 Pd1 C7 143(4)
Pd2 O3 Pd1 C7 -95(4)
C39 O3 Pd1 O1 159.1(17)
Pd2 O3 Pd1 O1 -78.5(3)
C39 O3 Pd1 Te2 -16.7(17)
Pd2 O3 Pd1 Te2 105.76(19)
C39 O3 Pd1 Pd2 -122.4(17)
C27 Pd2 Pd1 C7 -4.7(6)
O2 Pd2 Pd1 C7 69.4(5)
O3 Pd2 Pd1 C7 171.6(5)
Te1 Pd2 Pd1 C7 -108.1(5)
C27 Pd2 Pd1 O1 -80.2(4)
O2 Pd2 Pd1 O1 -6.2(3)
O3 Pd2 Pd1 O1 96.1(3)
Te1 Pd2 Pd1 O1 176.40(18)
C27 Pd2 Pd1 O3 -176.3(5)
O2 Pd2 Pd1 O3 -102.3(3)
Te1 Pd2 Pd1 O3 80.3(3)
C27 Pd2 Pd1 Te2 97.8(4)
O2 Pd2 Pd1 Te2 171.9(2)
O3 Pd2 Pd1 Te2 -85.9(3)
Te1 Pd2 Pd1 Te2 -5.56(4)
C20 C19 Te1 C28 -116.4(7)
C24 C19 Te1 C28 74.9(8)
C20 C19 Te1 Pd2 -9.1(7)
C24 C19 Te1 Pd2 -177.8(7)
C29 C28 Te1 C19 45.5(9)
C33 C28 Te1 C19 -140.0(8)
C29 C28 Te1 Pd2 -52.4(9)
C33 C28 Te1 Pd2 122.0(7)
C27 Pd2 Te1 C19 2.3(4)
O2 Pd2 Te1 C19 -24.9(16)
O3 Pd2 Te1 C19 -179.8(3)
Pd1 Pd2 Te1 C19 134.3(2)
C27 Pd2 Te1 C28 107.7(4)
O2 Pd2 Te1 C28 80.5(16)
O3 Pd2 Te1 C28 -74.3(3)
Pd1 Pd2 Te1 C28 -120.3(3)
C2 C1 Te2 C10 -117.4(8)
C6 C1 Te2 C10 64.5(10)
C2 C1 Te2 Pd1 -9.3(8)
C6 C1 Te2 Pd1 172.7(9)
C15 C10 Te2 C1 53.2(9)
C11 C10 Te2 C1 -125.9(8)
C15 C10 Te2 Pd1 -43.2(8)
C11 C10 Te2 Pd1 137.7(7)
C7 Pd1 Te2 C1 8.5(4)
O1 Pd1 Te2 C1 39.8(14)
O3 Pd1 Te2 C1 -173.6(3)
Pd2 Pd1 Te2 C1 -125.7(3)
C7 Pd1 Te2 C10 107.4(4)
O1 Pd1 Te2 C10 138.6(14)
O3 Pd1 Te2 C10 -74.7(3)
Pd2 Pd1 Te2 C10 -26.8(2)
